data_7043525
loop_
_publ_author_name
'Dewan, John C.'
'Edwards, Anthony J.'
'Guy, John J.'

_publ_section_title
;
 Structural studies of potassium tetrafluorochromate(III), K[CrF4], and
 the novel mixed chloride fluoride, dipotassium
 dichlorohexafluorotrichromate(II), K2[Cr3Cl2F6]
;
_journal_issue 12
_journal_name_full 'Journal of the Chemical Society, Dalton Transactions'
_journal_page_first 2623
_journal_page_last 2627
_journal_year 1986
_chemical_formula_sum 'Cr F4 K'
_chemical_formula_weight 167.09
_space_group_IT_number 62
_symmetry_cell_setting orthorhombic
_symmetry_Int_Tables_number 62
_symmetry_space_group_name_Hall '-P 2ac 2n'
_symmetry_space_group_name_H-M 'P n m a'
_cell_angle_alpha 90.
_cell_angle_beta 90.
_cell_angle_gamma 90.
_cell_formula_units_Z 24
_cell_length_a 15.76(1)
_cell_length_b 7.43(1)
_cell_length_c 18.38(1)
_cell_volume 2152(3)
_diffrn_ambient_temperature 293
_diffrn_radiation_probe x-ray
_diffrn_radiation_type MoK\a
_diffrn_radiation_wavelength 0.71069
_exptl_absorpt_coefficient_mu 4.08
_exptl_crystal_density_diffrn 3.094
_exptl_crystal_density_meas 3.13
_exptl_crystal_F_000 1896
_refine_ls_number_parameters 188
_refine_ls_number_reflns 1975
_refine_ls_R_factor_gt 0.041
_refine_ls_wR_factor_gt 0.056
_cod_data_source_file J-Chem-Soc-Dalton-Trans-1986-2623-2627-1.cif
_cod_data_source_block KCrF4
_cod_depositor_comments
;
No thermal parameter in the paper,
values arbitrarily set to U = 0.01
;
_cod_database_code 7043525

loop_
_symmetry_equiv_pos_site_id
_symmetry_equiv_pos_as_xyz
1 x,y,z
2 1/2-x,-y,1/2+z
3 1/2+x,1/2-y,1/2-z
4 -x,1/2+y,-z
5 -x,-y,-z
6 1/2+x,y,1/2-z
7 1/2-x,1/2+y,1/2+z
8 x,1/2-y,z

loop_
_atom_site_label
_atom_site_type_symbol
_atom_site_thermal_displace_type
_atom_site_fract_x
_atom_site_fract_y
_atom_site_fract_z
_atom_site_occupancy
_atom_site_U_iso_or_equiv
_atom_site_calc_flag
_atom_site_refinement_flags
_atom_site_disorder_assembly
_atom_site_disorder_group
Cr1 Cr Uiso 0.36848(5) -0.00060(10) 0.63095(4) 1.000 0.0100 . . . .
Cr2 Cr Uiso 0.13569(5) -0.00187(10) 0.62642(4) 1.000 0.0100 . . . .
Cr3 Cr Uiso 0.25295(5) -0.00091(10) 0.45300(4) 1.000 0.0100 . . . .
F1 F Uiso 0.4030(2) 0.0377(4) 0.7264(2) 1.000 0.0100 . . . .
F2 F Uiso 0.3353(2) -0.0375(4) 0.5304(2) 1.000 0.0100 . . . .
F3 F Uiso 0.4809(2) -0.0366(4) 0.6004(2) 1.000 0.0100 . . . .
F4 F Uiso 0.2518(2) 0.0462(4) 0.6593(2) 1.000 0.0100 . . . .
F5 F Uiso 0.1016(2) -0.0379(5) 0.7213(2) 1.000 0.0100 . . . .
F6 F Uiso 0.3851(3) 0.25000 0.6077(3) 1.000 0.0100 . . . .
F7 F Uiso 0.1077(3) 0.25000 0.6398(3) 1.000 0.0100 . . . .
F8 F Uiso 0.3533(3) -0.25000 0.6521(3) 1.000 0.0100 . . . .
F9 F Uiso 0.1651(3) -0.25000 0.6114(2) 1.000 0.0100 . . . .
F10 F Uiso 0.0265(2) -0.0417(4) 0.5910(2) 1.000 0.0100 . . . .
F11 F Uiso 0.2213(3) -0.25000 0.4610(2) 1.000 0.0100 . . . .
F12 F Uiso 0.3368(2) -0.0561(4) 0.3850(2) 1.000 0.0100 . . . .
F13 F Uiso 0.1693(2) 0.0483(4) 0.5270(2) 1.000 0.0100 . . . .
F14 F Uiso 0.1719(2) 0.0178(4) 0.3808(2) 1.000 0.0100 . . . .
F15 F Uiso 0.2858(3) 0.25000 0.4480(2) 1.000 0.0100 . . . .
K1 K Uiso -0.04460(10) 0.25000 0.53210(10) 1.000 0.0100 . . . .
K2 K Uiso 0.46030(10) 0.75000 0.47680(10) 1.000 0.0100 . . . .
K3 K Uiso 0.43120(10) 0.75000 0.81930(10) 1.000 0.0100 . . . .
K4 K Uiso 0.10040(10) 0.75000 0.83420(10) 1.000 0.0100 . . . .
K5 K Uiso 0.21970(10) 0.75000 0.28930(10) 1.000 0.0100 . . . .
K6 K Uiso 0.04180(10) 0.25000 0.78740(10) 1.000 0.0100 . . . .

loop_
_geom_angle_atom_site_label_1
_geom_angle_atom_site_label_2
_geom_angle_atom_site_label_3
_geom_angle
_geom_angle_site_symmetry_1
_geom_angle_site_symmetry_2
_geom_angle_site_symmetry_3
_geom_angle_publ_flag
F1 Cr1 F2 178.43(15) . . . yes
F1 Cr1 F3 91.60(15) . . . yes
F1 Cr1 F4 89.80(15) . . . yes
F1 Cr1 F6 91.24(19) . . . yes
F1 Cr1 F8 89.60(19) . . . yes
F2 Cr1 F3 87.10(15) . . . yes
F2 Cr1 F4 91.47(15) . . . yes
F2 Cr1 F6 87.82(19) . . . yes
F2 Cr1 F8 91.32(19) . . . yes
F3 Cr1 F4 177.26(15) . . . yes
F3 Cr1 F6 86.74(17) . . . yes
F3 Cr1 F8 92.34(17) . . . yes
F4 Cr1 F6 90.87(17) . . . yes
F4 Cr1 F8 90.03(17) . . . yes
F6 Cr1 F8 178.8(2) . . . yes
F4 Cr2 F5 90.39(15) . . . yes
F4 Cr2 F7 89.85(17) . . . yes
F4 Cr2 F9 89.65(16) . . . yes
F4 Cr2 F10 177.23(16) . . . yes
F4 Cr2 F13 90.03(15) . . . yes
F5 Cr2 F7 87.4(2) . . . yes
F5 Cr2 F9 93.83(16) . . . yes
F5 Cr2 F10 92.19(15) . . . yes
F5 Cr2 F13 177.10(15) . . . yes
F7 Cr2 F9 178.7(2) . . . yes
F7 Cr2 F10 89.28(17) . . . yes
F7 Cr2 F13 89.78(18) . . . yes
F9 Cr2 F10 91.16(17) . . . yes
F9 Cr2 F13 89.03(14) . . . yes
F10 Cr2 F13 87.34(15) . . . yes
F2 Cr3 F11 89.00(16) . . . yes
F2 Cr3 F12 89.23(15) . . . yes
F2 Cr3 F13 88.10(15) . . . yes
F2 Cr3 F14 175.98(14) . . . yes
F2 Cr3 F15 89.48(15) . . . yes
F11 Cr3 F12 91.34(16) . . . yes
F11 Cr3 F13 87.20(15) . . . yes
F11 Cr3 F14 87.02(16) . . . yes
F11 Cr3 F15 178.28(17) . . . yes
F12 Cr3 F13 176.98(15) . . . yes
F12 Cr3 F14 91.44(15) . . . yes
F12 Cr3 F15 89.45(16) . . . yes
F13 Cr3 F14 91.13(15) . . . yes
F13 Cr3 F15 91.93(15) . . . yes
F14 Cr3 F15 94.49(16) . . . yes
Cr1 F2 Cr3 148.97(18) . . . yes
Cr1 F4 Cr2 140.2(2) . . . yes
Cr1 F6 Cr1 149.9(3) . . 8_555 yes
Cr2 F7 Cr2 149.8(3) . . 8_555 yes
Cr1 F8 Cr1 152.3(3) . . 8_545 yes
Cr2 F9 Cr2 147.4(3) . . 8_545 yes
Cr3 F11 Cr3 148.6(3) . . 8_545 yes
Cr2 F13 Cr3 144.57(18) . . . yes
Cr3 F15 Cr3 148.5(3) . . 8_555 yes

loop_
_geom_bond_atom_site_label_1
_geom_bond_atom_site_label_2
_geom_bond_distance
_geom_bond_site_symmetry_1
_geom_bond_site_symmetry_2
_geom_bond_publ_flag
Cr1 F1 1.859(4) . . yes
Cr1 F2 1.940(5) . . yes
Cr1 F3 1.878(4) . . yes
Cr1 F4 1.943(4) . . yes
Cr1 F6 1.928(3) . . yes
Cr1 F8 1.908(3) . . yes
Cr2 F4 1.960(4) . . yes
Cr2 F5 1.844(4) . . yes
Cr2 F7 1.938(3) . . yes
Cr2 F9 1.921(3) . . yes
Cr2 F10 1.864(4) . . yes
Cr2 F13 1.939(5) . . yes
Cr3 F2 1.945(4) . . yes
Cr3 F11 1.922(3) . . yes
Cr3 F12 1.865(4) . . yes
Cr3 F13 1.929(4) . . yes
Cr3 F14 1.847(4) . . yes
Cr3 F15 1.937(3) . . yes

loop_
_geom_torsion_atom_site_label_1
_geom_torsion_atom_site_label_2
_geom_torsion_atom_site_label_3
_geom_torsion_atom_site_label_4
_geom_torsion
_geom_torsion_site_symmetry_1
_geom_torsion_site_symmetry_2
_geom_torsion_site_symmetry_3
_geom_torsion_site_symmetry_4
_geom_torsion_publ_flag
F3 Cr1 F2 Cr3 -157.1(3) . . . . no
F4 Cr1 F2 Cr3 20.5(3) . . . . no
F6 Cr1 F2 Cr3 -70.3(4) . . . . no
F8 Cr1 F2 Cr3 110.6(4) . . . . no
F1 Cr1 F4 Cr2 -158.4(3) . . . . no
F2 Cr1 F4 Cr2 22.5(3) . . . . no
F6 Cr1 F4 Cr2 110.4(3) . . . . no
F8 Cr1 F4 Cr2 -68.8(3) . . . . no
F1 Cr1 F6 Cr1 -48.0(6) . . . 8_555 no
F2 Cr1 F6 Cr1 133.3(6) . . . 8_555 no
F3 Cr1 F6 Cr1 -139.5(6) . . . 8_555 no
F4 Cr1 F6 Cr1 41.8(6) . . . 8_555 no
F1 Cr1 F8 Cr1 -131.9(6) . . . 8_545 no
F2 Cr1 F8 Cr1 46.8(6) . . . 8_545 no
F3 Cr1 F8 Cr1 -40.3(6) . . . 8_545 no
F4 Cr1 F8 Cr1 138.3(6) . . . 8_545 no
F5 Cr2 F4 Cr1 141.1(3) . . . . no
F7 Cr2 F4 Cr1 -131.5(3) . . . . no
F9 Cr2 F4 Cr1 47.3(3) . . . . no
F13 Cr2 F4 Cr1 -41.8(3) . . . . no
F4 Cr2 F7 Cr2 46.4(6) . . . 8_555 no
F5 Cr2 F7 Cr2 136.8(6) . . . 8_555 no
F10 Cr2 F7 Cr2 -131.0(6) . . . 8_555 no
F13 Cr2 F7 Cr2 -43.7(6) . . . 8_555 no
F4 Cr2 F9 Cr2 132.0(4) . . . 8_545 no
F5 Cr2 F9 Cr2 41.7(4) . . . 8_545 no
F10 Cr2 F9 Cr2 -50.6(4) . . . 8_545 no
F13 Cr2 F9 Cr2 -137.9(4) . . . 8_545 no
F4 Cr2 F13 Cr3 48.2(3) . . . . no
F7 Cr2 F13 Cr3 138.0(3) . . . . no
F9 Cr2 F13 Cr3 -41.5(3) . . . . no
F10 Cr2 F13 Cr3 -132.7(3) . . . . no
F11 Cr3 F2 Cr1 -106.7(4) . . . . no
F12 Cr3 F2 Cr1 162.0(3) . . . . no
F13 Cr3 F2 Cr1 -19.5(3) . . . . no
F15 Cr3 F2 Cr1 72.5(4) . . . . no
F2 Cr3 F11 Cr3 -62.9(4) . . . 8_545 no
F12 Cr3 F11 Cr3 26.3(4) . . . 8_545 no
F13 Cr3 F11 Cr3 -151.1(4) . . . 8_545 no
F14 Cr3 F11 Cr3 117.7(4) . . . 8_545 no
F2 Cr3 F13 Cr2 -29.0(3) . . . . no
F11 Cr3 F13 Cr2 60.1(3) . . . . no
F14 Cr3 F13 Cr2 147.1(3) . . . . no
F15 Cr3 F13 Cr2 -118.4(3) . . . . no
F2 Cr3 F15 Cr3 -123.2(4) . . . 8_555 no
F12 Cr3 F15 Cr3 147.6(4) . . . 8_555 no
F13 Cr3 F15 Cr3 -35.1(4) . . . 8_555 no
F14 Cr3 F15 Cr3 56.2(4) . . . 8_555 no
